data_7154528
loop_
_publ_author_name
'Geng, Xiaoyu'
'Wang, Congyang'

_publ_section_title
;
 Rhenium-catalyzed C-H aminocarbonylation of azobenzenes with isocyanates.
;
_journal_issue 28
_journal_name_full 'Organic &amp; biomolecular chemistry'
_journal_page_first 7619
_journal_page_last 7623
_journal_paper_doi 10.1039/c5ob01121c
_journal_volume 13
_journal_year 2015
_chemical_formula_moiety 'C15 H8 Mn N O4'
_chemical_formula_sum 'C15 H8 Mn N O4'
_chemical_formula_weight 321.16
_chemical_name_systematic '2-phenylpyridine derived five-membered manganacycle'
_space_group_crystal_system monoclinic
_space_group_IT_number 14
_space_group_name_Hall '-P 2ybc'
_space_group_name_H-M_alt 'P 1 21/c 1'
_symmetry_space_group_name_Hall '-P 2ybc'
_symmetry_space_group_name_H-M 'P 1 21/c 1'
_atom_sites_solution_hydrogens geom
_audit_creation_date 2014-03-07
_audit_creation_method
;
Olex2 1.2
(compiled 2013.12.10 svn.r2850 for OlexSys, GUI svn.r4736)
;
_audit_update_record
;
2014-12-27 deposited with the CCDC.
2015-06-09 downloaded from the CCDC.
;
_cell_angle_alpha 90
_cell_angle_beta 93.497(6)
_cell_angle_gamma 90
_cell_formula_units_Z 8
_cell_length_a 7.071(3)
_cell_length_b 30.185(11)
_cell_length_c 12.789(5)
_cell_measurement_reflns_used 9016
_cell_measurement_temperature 173.1500
_cell_measurement_theta_max 27.4841
_cell_measurement_theta_min 1.3492
_cell_volume 2724.6(19)
_computing_cell_refinement 'CrystalClear (Rigaku Inc., 2007)'
_computing_data_collection 'CrystalClear (Rigaku Inc., 2007)'
_computing_data_reduction 'CrystalClear (Rigaku Inc., 2007)'
_computing_molecular_graphics 'Olex2 (Dolomanov et al., 2009)'
_computing_publication_material 'Olex2 (Dolomanov et al., 2009)'
_computing_structure_refinement 'XL (Sheldrick, 2013)'
_computing_structure_solution
;
'XS (Sheldrick, 2013)'
;
_diffrn_ambient_temperature 173.1500
_diffrn_detector_area_resol_mean 28.5714
_diffrn_measured_fraction_theta_full 0.999
_diffrn_measured_fraction_theta_max 0.997
_diffrn_measurement_device
;
Saturn724+ (2x2 bin mode)
;
_diffrn_measurement_device_details
;
AFC10: Fixed Chi 2 circle
;
_diffrn_measurement_device_type 'MM007-HF CCD(Saturn 724+)'
_diffrn_measurement_method '\w scans at fixed \c = 45\%'
_diffrn_orient_matrix_type d*Trek
_diffrn_orient_matrix_UB_11 -0.0484
_diffrn_orient_matrix_UB_12 -0.1149
_diffrn_orient_matrix_UB_13 -0.0674
_diffrn_orient_matrix_UB_21 0.0119
_diffrn_orient_matrix_UB_22 -0.0192
_diffrn_orient_matrix_UB_23 0.0242
_diffrn_orient_matrix_UB_31 -0.0695
_diffrn_orient_matrix_UB_32 0.0023
_diffrn_orient_matrix_UB_33 0.0360
_diffrn_radiation_detector CCD
_diffrn_radiation_monochromator Confocal
_diffrn_radiation_type MoK\a
_diffrn_radiation_wavelength 0.71073
_diffrn_reflns_av_R_equivalents 0.0801
_diffrn_reflns_av_unetI/netI 0.0631
_diffrn_reflns_laue_measured_fraction_full 0.999
_diffrn_reflns_laue_measured_fraction_max 0.997
_diffrn_reflns_limit_h_max 7
_diffrn_reflns_limit_h_min -9
_diffrn_reflns_limit_k_max 39
_diffrn_reflns_limit_k_min -38
_diffrn_reflns_limit_l_max 16
_diffrn_reflns_limit_l_min -15
_diffrn_reflns_number 20406
_diffrn_reflns_point_group_measured_fraction_full 0.999
_diffrn_reflns_point_group_measured_fraction_max 0.997
_diffrn_reflns_theta_full 26.000
_diffrn_reflns_theta_max 27.509
_diffrn_reflns_theta_min 1.732
_diffrn_source 'Rotating Anode'
_diffrn_source_current 24.0000
_diffrn_source_power 1.2000
_diffrn_source_voltage 50.0000
_exptl_absorpt_coefficient_mu 0.983
_exptl_absorpt_correction_T_max 1.0000
_exptl_absorpt_correction_T_min 0.5716
_exptl_absorpt_correction_type multi-scan
_exptl_absorpt_process_details 'CrystalClear (Rigaku Inc., 2007)'
_exptl_crystal_colour Colorless
_exptl_crystal_density_diffrn 1.566
_exptl_crystal_description rod
_exptl_crystal_F_000 1296
_exptl_crystal_size_max 0.35
_exptl_crystal_size_mid 0.09
_exptl_crystal_size_min 0.09
_refine_diff_density_max 0.577
_refine_diff_density_min -0.357
_refine_diff_density_rms 0.081
_refine_ls_extinction_method none
_refine_ls_goodness_of_fit_ref 1.112
_refine_ls_hydrogen_treatment constr
_refine_ls_matrix_type full
_refine_ls_number_parameters 379
_refine_ls_number_reflns 6249
_refine_ls_number_restraints 0
_refine_ls_restrained_S_all 1.112
_refine_ls_R_factor_all 0.0666
_refine_ls_R_factor_gt 0.0557
_refine_ls_shift/su_max 0.001
_refine_ls_shift/su_mean 0.000
_refine_ls_structure_factor_coef Fsqd
_refine_ls_weighting_details 'w=1/[\s^2^(Fo^2^)+(0.0589P)^2^+0.9974P] where P=(Fo^2^+2Fc^2^)/3'
_refine_ls_weighting_scheme calc
_refine_ls_wR_factor_gt 0.1381
_refine_ls_wR_factor_ref 0.1450
_reflns_Friedel_coverage 0.000
_reflns_number_gt 5324
_reflns_number_total 6249
_reflns_threshold_expression 'I > 2\s(I)'
_cod_data_source_file c5ob01121c2.cif
_cod_data_source_block mx2894
_cod_depositor_comments 'Adding full bibliography for 7154528.cif.'
_cod_original_cell_volume 2724.7(17)
_cod_database_code 7154528
_shelxl_version_number 2013-4
_shelx_space_group_comment
;
The symmetry employed for this shelxl refinement is uniquely defined
by the following loop, which should always be used as a source of
symmetry information in preference to the above space-group names.
They are only intended as comments.
;
_diffrn_number_total 6389
_olex2_refinement_description
;
1. Fixed Uiso
 At 1.2 times of:
  All C(H) groups
2.a Aromatic/amide H refined with riding coordinates:
 C1A(H1A), C2A(H2A), C3A(H3A), C4A(H4A), C7A(H7A), C8A(H8A), C9A(H9A),
 C10A(H10A), C1(H1), C2(H2), C3(H3), C4(H4), C7(H7), C8(H8), C9(H9), C10(H10)
;

loop_
_space_group_symop_operation_xyz
'x, y, z'
'-x, y+1/2, -z+1/2'
'-x, -y, -z'
'x, -y-1/2, z-1/2'

loop_
_atom_site_label
_atom_site_type_symbol
_atom_site_fract_x
_atom_site_fract_y
_atom_site_fract_z
_atom_site_U_iso_or_equiv
_atom_site_adp_type
_atom_site_occupancy
_atom_site_site_symmetry_order
_atom_site_calc_flag
_atom_site_refinement_flags_posn
Mn1A Mn 0.46262(6) 0.27065(2) 0.28470(3) 0.03216(14) Uani 1 1 d .
O1A O 0.2240(4) 0.29682(8) 0.4587(2) 0.0552(6) Uani 1 1 d .
O2A O 0.7675(4) 0.33886(10) 0.3021(2) 0.0796(9) Uani 1 1 d .
O3A O 0.2288(4) 0.33145(8) 0.1507(2) 0.0612(7) Uani 1 1 d .
O4A O 0.5886(3) 0.22454(8) 0.09505(17) 0.0462(5) Uani 1 1 d .
N1A N 0.6037(3) 0.22459(8) 0.37947(18) 0.0352(5) Uani 1 1 d .
C1A C 0.7813(5) 0.22939(13) 0.4232(3) 0.0487(8) Uani 1 1 d .
H1A H 0.8500 0.2545 0.4070 0.058 Uiso 1 1 calc R
C2A C 0.8641(5) 0.19874(16) 0.4903(3) 0.0619(11) Uani 1 1 d .
H2A H 0.9872 0.2029 0.5185 0.074 Uiso 1 1 calc R
C3A C 0.7628(6) 0.16170(15) 0.5153(3) 0.0666(13) Uani 1 1 d .
H3A H 0.8152 0.1408 0.5620 0.080 Uiso 1 1 calc R
C4A C 0.5814(6) 0.15603(12) 0.4699(2) 0.0526(9) Uani 1 1 d .
H4A H 0.5111 0.1312 0.4861 0.063 Uiso 1 1 calc R
C5A C 0.5049(4) 0.18726(10) 0.4007(2) 0.0362(6) Uani 1 1 d .
C6A C 0.3191(4) 0.18382(9) 0.3416(2) 0.0333(6) Uani 1 1 d .
C7A C 0.2035(5) 0.14631(10) 0.3449(3) 0.0430(7) Uani 1 1 d .
H7A H 0.2377 0.1230 0.3898 0.052 Uiso 1 1 calc R
C8A C 0.0392(5) 0.14387(11) 0.2817(3) 0.0478(8) Uani 1 1 d .
H8A H -0.0378 0.1189 0.2838 0.057 Uiso 1 1 calc R
C9A C -0.0113(4) 0.17852(11) 0.2152(3) 0.0440(7) Uani 1 1 d .
H9A H -0.1209 0.1765 0.1714 0.053 Uiso 1 1 calc R
C10A C 0.1004(4) 0.21642(10) 0.2132(2) 0.0370(6) Uani 1 1 d .
H10A H 0.0629 0.2398 0.1693 0.044 Uiso 1 1 calc R
C11A C 0.2686(4) 0.21982(9) 0.2764(2) 0.0312(6) Uani 1 1 d .
C12A C 0.3238(4) 0.28806(10) 0.3959(2) 0.0376(6) Uani 1 1 d .
C13A C 0.6515(5) 0.31183(12) 0.2982(3) 0.0500(8) Uani 1 1 d .
C14A C 0.3210(5) 0.30726(10) 0.2025(2) 0.0419(7) Uani 1 1 d .
C15A C 0.5482(4) 0.24282(10) 0.1681(2) 0.0364(6) Uani 1 1 d .
Mn1 Mn 0.25208(6) 0.49155(2) 0.19665(3) 0.03436(14) Uani 1 1 d .
O1 O 0.6322(3) 0.44906(9) 0.23159(19) 0.0569(6) Uani 1 1 d .
O2 O 0.1022(4) 0.42117(8) 0.0527(2) 0.0629(7) Uani 1 1 d .
O3 O 0.3660(4) 0.54353(8) 0.01547(18) 0.0589(7) Uani 1 1 d .
O4 O -0.1282(3) 0.53432(8) 0.1889(2) 0.0526(6) Uani 1 1 d .
N1 N 0.1898(3) 0.46262(8) 0.33690(19) 0.0345(5) Uani 1 1 d .
C1 C 0.1149(4) 0.42160(10) 0.3492(2) 0.0373(6) Uani 1 1 d .
H1 H 0.0854 0.4045 0.2899 0.045 Uiso 1 1 calc R
C2 C 0.0812(4) 0.40443(10) 0.4456(2) 0.0398(7) Uani 1 1 d .
H2 H 0.0305 0.3762 0.4513 0.048 Uiso 1 1 calc R
C3 C 0.1240(4) 0.42984(11) 0.5344(2) 0.0393(7) Uani 1 1 d .
H3 H 0.1020 0.4188 0.6004 0.047 Uiso 1 1 calc R
C4 C 0.1987(4) 0.47138(10) 0.5240(2) 0.0359(6) Uani 1 1 d .
H4 H 0.2273 0.4887 0.5830 0.043 Uiso 1 1 calc R
C5 C 0.2320(3) 0.48762(9) 0.4244(2) 0.0291(5) Uani 1 1 d .
C6 C 0.3103(3) 0.53146(9) 0.4042(2) 0.0297(5) Uani 1 1 d .
C7 C 0.3496(4) 0.56297(10) 0.4829(2) 0.0364(6) Uani 1 1 d .
H7 H 0.3254 0.5565 0.5519 0.044 Uiso 1 1 calc R
C8 C 0.4246(4) 0.60364(11) 0.4578(2) 0.0401(7) Uani 1 1 d .
H8 H 0.4485 0.6249 0.5095 0.048 Uiso 1 1 calc R
C9 C 0.4634(4) 0.61226(10) 0.3557(3) 0.0400(7) Uani 1 1 d .
H9 H 0.5173 0.6392 0.3386 0.048 Uiso 1 1 calc R
C10 C 0.4226(4) 0.58110(10) 0.2786(2) 0.0368(6) Uani 1 1 d .
H10 H 0.4492 0.5876 0.2100 0.044 Uiso 1 1 calc R
C11 C 0.3437(3) 0.54065(9) 0.3003(2) 0.0286(5) Uani 1 1 d .
C12 C 0.4898(4) 0.46556(10) 0.2169(2) 0.0372(6) Uani 1 1 d .
C13 C 0.1600(5) 0.44741(11) 0.1110(2) 0.0447(7) Uani 1 1 d .
C14 C 0.3219(5) 0.52308(11) 0.0858(2) 0.0450(7) Uani 1 1 d .
C15 C 0.0164(4) 0.51845(9) 0.1915(2) 0.0350(6) Uani 1 1 d .

loop_
_atom_site_aniso_label
_atom_site_aniso_U_11
_atom_site_aniso_U_22
_atom_site_aniso_U_33
_atom_site_aniso_U_23
_atom_site_aniso_U_13
_atom_site_aniso_U_12
Mn1A 0.0349(2) 0.0340(2) 0.0269(2) -0.00032(17) -0.00339(17) -0.00329(17)
O1A 0.0612(15) 0.0571(15) 0.0481(14) -0.0059(12) 0.0093(11) 0.0163(13)
O2A 0.080(2) 0.082(2) 0.076(2) -0.0114(16) -0.0082(16) -0.0453(17)
O3A 0.0752(17) 0.0472(14) 0.0584(16) 0.0154(12) -0.0186(13) 0.0030(13)
O4A 0.0571(14) 0.0540(14) 0.0283(11) 0.0008(10) 0.0079(10) -0.0015(11)
N1A 0.0341(12) 0.0480(15) 0.0232(11) -0.0064(10) 0.0003(9) 0.0083(10)
C1A 0.0399(16) 0.072(2) 0.0330(16) -0.0165(15) -0.0049(12) 0.0132(16)
C2A 0.052(2) 0.089(3) 0.042(2) -0.022(2) -0.0178(15) 0.039(2)
C3A 0.086(3) 0.083(3) 0.0288(17) -0.0064(18) -0.0105(17) 0.057(3)
C4A 0.080(2) 0.0499(19) 0.0280(15) 0.0013(14) 0.0023(15) 0.0307(18)
C5A 0.0477(16) 0.0366(15) 0.0248(13) -0.0004(11) 0.0064(11) 0.0159(13)
C6A 0.0409(14) 0.0324(14) 0.0273(13) 0.0008(11) 0.0085(11) 0.0104(12)
C7A 0.0533(18) 0.0299(15) 0.0480(18) 0.0014(13) 0.0209(14) 0.0064(13)
C8A 0.0457(17) 0.0333(16) 0.067(2) -0.0108(16) 0.0238(15) -0.0053(14)
C9A 0.0346(14) 0.0419(17) 0.056(2) -0.0123(15) 0.0044(13) -0.0055(13)
C10A 0.0363(14) 0.0351(15) 0.0391(16) 0.0001(12) -0.0001(12) 0.0022(12)
C11A 0.0336(13) 0.0313(14) 0.0287(13) -0.0019(11) 0.0030(10) 0.0025(11)
C12A 0.0417(15) 0.0326(15) 0.0374(16) -0.0007(12) -0.0060(12) 0.0038(13)
C13A 0.0565(19) 0.0500(19) 0.0426(19) -0.0049(15) -0.0036(14) -0.0107(17)
C14A 0.0515(17) 0.0348(15) 0.0381(17) 0.0005(13) -0.0070(13) -0.0092(14)
C15A 0.0389(15) 0.0397(16) 0.0300(15) 0.0090(13) -0.0036(11) -0.0085(13)
Mn1 0.0413(3) 0.0364(3) 0.0255(2) -0.00217(17) 0.00299(17) 0.00711(18)
O1 0.0513(13) 0.0737(17) 0.0462(14) 0.0067(12) 0.0070(11) 0.0214(13)
O2 0.0924(19) 0.0486(14) 0.0466(15) -0.0138(12) -0.0061(13) -0.0007(14)
O3 0.0868(19) 0.0538(15) 0.0378(13) 0.0041(11) 0.0166(12) 0.0083(14)
O4 0.0459(13) 0.0493(14) 0.0623(16) -0.0001(12) 0.0016(11) 0.0083(11)
N1 0.0350(12) 0.0332(12) 0.0352(13) 0.0000(10) 0.0018(9) 0.0039(10)
C1 0.0382(14) 0.0319(14) 0.0421(16) -0.0018(12) 0.0045(12) -0.0006(12)
C2 0.0347(14) 0.0364(15) 0.0490(18) 0.0091(14) 0.0078(12) 0.0037(12)
C3 0.0308(13) 0.0514(18) 0.0364(15) 0.0128(13) 0.0089(11) 0.0112(13)
C4 0.0277(12) 0.0498(17) 0.0306(14) -0.0016(13) 0.0051(10) 0.0066(12)
C5 0.0257(11) 0.0360(14) 0.0257(13) -0.0025(11) 0.0010(9) 0.0093(11)
C6 0.0235(11) 0.0377(14) 0.0279(13) -0.0016(11) 0.0018(9) 0.0041(11)
C7 0.0286(13) 0.0474(17) 0.0334(15) -0.0049(13) 0.0041(10) 0.0065(12)
C8 0.0338(14) 0.0416(16) 0.0450(17) -0.0137(14) 0.0030(12) 0.0060(13)
C9 0.0365(14) 0.0332(15) 0.0504(18) -0.0037(13) 0.0027(12) 0.0021(12)
C10 0.0414(15) 0.0363(15) 0.0331(15) 0.0024(12) 0.0062(11) 0.0031(12)
C11 0.0288(12) 0.0278(13) 0.0295(13) -0.0001(10) 0.0049(10) 0.0043(10)
C12 0.0449(16) 0.0395(15) 0.0280(14) -0.0014(12) 0.0079(11) 0.0043(14)
C13 0.0564(19) 0.0442(18) 0.0334(16) 0.0002(14) 0.0013(13) 0.0091(15)
C14 0.0569(18) 0.0459(18) 0.0325(16) -0.0058(14) 0.0053(13) 0.0148(15)
C15 0.0460(16) 0.0279(13) 0.0312(14) 0.0002(11) 0.0035(11) -0.0012(13)

loop_
_atom_type_symbol
_atom_type_description
_atom_type_scat_dispersion_real
_atom_type_scat_dispersion_imag
_atom_type_scat_source
C C 0.0033 0.0016 'International Tables Vol C Tables 4.2.6.8 and 6.1.1.4'
H H 0.0000 0.0000 'International Tables Vol C Tables 4.2.6.8 and 6.1.1.4'
Mn Mn 0.3368 0.7283 'International Tables Vol C Tables 4.2.6.8 and 6.1.1.4'
N N 0.0061 0.0033 'International Tables Vol C Tables 4.2.6.8 and 6.1.1.4'
O O 0.0106 0.0060 'International Tables Vol C Tables 4.2.6.8 and 6.1.1.4'

loop_
_geom_angle_atom_site_label_1
_geom_angle_atom_site_label_2
_geom_angle_atom_site_label_3
_geom_angle
C11A Mn1A N1A 79.91(11)
C12A Mn1A N1A 90.00(11)
C12A Mn1A C11A 82.44(12)
C13A Mn1A N1A 94.50(13)
C13A Mn1A C11A 174.29(14)
C13A Mn1A C12A 98.80(15)
C13A Mn1A C15A 96.45(14)
C14A Mn1A N1A 174.58(12)
C14A Mn1A C11A 94.75(12)
C14A Mn1A C12A 88.40(14)
C14A Mn1A C13A 90.86(15)
C14A Mn1A C15A 90.34(14)
C15A Mn1A N1A 89.84(11)
C15A Mn1A C11A 82.48(12)
C15A Mn1A C12A 164.71(13)
C1A N1A Mn1A 125.1(2)
C1A N1A C5A 118.8(3)
C5A N1A Mn1A 116.07(19)
N1A C1A C2A 122.6(4)
C1A C2A C3A 119.1(3)
C2A C3A C4A 119.0(3)
C5A C4A C3A 120.0(4)
N1A C5A C4A 120.5(3)
N1A C5A C6A 114.0(2)
C4A C5A C6A 125.5(3)
C7A C6A C5A 123.0(3)
C7A C6A C11A 121.2(3)
C11A C6A C5A 115.8(3)
C8A C7A C6A 120.0(3)
C7A C8A C9A 119.9(3)
C8A C9A C10A 120.5(3)
C9A C10A C11A 120.9(3)
C6A C11A Mn1A 113.7(2)
C10A C11A Mn1A 128.7(2)
C10A C11A C6A 117.6(3)
O1A C12A Mn1A 173.2(3)
O2A C13A Mn1A 176.6(3)
O3A C14A Mn1A 178.8(3)
O4A C15A Mn1A 175.3(3)
C11 Mn1 N1 79.70(10)
C12 Mn1 N1 86.54(11)
C12 Mn1 C11 88.17(12)
C13 Mn1 N1 97.24(13)
C13 Mn1 C11 176.40(13)
C13 Mn1 C12 93.56(14)
C13 Mn1 C15 90.65(14)
C14 Mn1 N1 171.71(13)
C14 Mn1 C11 92.04(13)
C14 Mn1 C12 92.50(14)
C14 Mn1 C13 91.04(15)
C14 Mn1 C15 91.68(14)
C15 Mn1 N1 88.71(11)
C15 Mn1 C11 87.39(11)
C15 Mn1 C12 174.01(12)
C1 N1 Mn1 126.2(2)
C1 N1 C5 118.4(2)
C5 N1 Mn1 115.46(19)
N1 C1 C2 122.6(3)
C1 C2 C3 119.1(3)
C4 C3 C2 119.4(3)
C3 C4 C5 119.8(3)
N1 C5 C4 120.8(3)
N1 C5 C6 114.9(2)
C4 C5 C6 124.3(3)
C7 C6 C5 123.3(3)
C11 C6 C5 115.9(2)
C11 C6 C7 120.9(3)
C8 C7 C6 119.9(3)
C9 C8 C7 119.3(3)
C8 C9 C10 120.3(3)
C11 C10 C9 122.0(3)
C6 C11 Mn1 113.89(19)
C10 C11 Mn1 128.4(2)
C10 C11 C6 117.6(3)
O1 C12 Mn1 177.9(3)
O2 C13 Mn1 176.4(3)
O3 C14 Mn1 179.4(3)
O4 C15 Mn1 179.0(3)

loop_
_geom_bond_atom_site_label_1
_geom_bond_atom_site_label_2
_geom_bond_distance
Mn1A N1A 2.062(2)
Mn1A C11A 2.057(3)
Mn1A C12A 1.852(3)
Mn1A C13A 1.825(3)
Mn1A C14A 1.789(3)
Mn1A C15A 1.845(3)
O1A C12A 1.133(4)
O2A C13A 1.156(4)
O3A C14A 1.160(4)
O4A C15A 1.137(4)
N1A C1A 1.351(4)
N1A C5A 1.362(4)
C1A C2A 1.369(5)
C2A C3A 1.376(6)
C3A C4A 1.386(5)
C4A C5A 1.381(4)
C5A C6A 1.479(4)
C6A C7A 1.399(4)
C6A C11A 1.403(4)
C7A C8A 1.376(5)
C8A C9A 1.382(5)
C9A C10A 1.392(4)
C10A C11A 1.400(4)
Mn1 N1 2.066(3)
Mn1 C11 2.066(3)
Mn1 C12 1.858(3)
Mn1 C13 1.820(3)
Mn1 C14 1.801(3)
Mn1 C15 1.851(3)
O1 C12 1.129(4)
O2 C13 1.146(4)
O3 C14 1.150(4)
O4 C15 1.128(4)
N1 C1 1.360(4)
N1 C5 1.367(3)
C1 C2 1.371(4)
C2 C3 1.389(4)
C3 C4 1.370(4)
C4 C5 1.398(4)
C5 C6 1.464(4)
C6 C7 1.400(4)
C6 C11 1.392(4)
C7 C8 1.382(4)
C8 C9 1.376(4)
C9 C10 1.380(4)
C10 C11 1.377(4)

loop_
_geom_torsion_atom_site_label_1
_geom_torsion_atom_site_label_2
_geom_torsion_atom_site_label_3
_geom_torsion_atom_site_label_4
_geom_torsion
Mn1A N1A C1A C2A 176.2(2)
Mn1A N1A C5A C4A -174.9(2)
Mn1A N1A C5A C6A 6.8(3)
N1A C1A C2A C3A -0.6(5)
N1A C5A C6A C7A 174.0(3)
N1A C5A C6A C11A -2.5(3)
C1A N1A C5A C4A 3.3(4)
C1A N1A C5A C6A -175.0(2)
C1A C2A C3A C4A 1.5(5)
C2A C3A C4A C5A 0.0(5)
C3A C4A C5A N1A -2.5(4)
C3A C4A C5A C6A 175.6(3)
C4A C5A C6A C7A -4.2(4)
C4A C5A C6A C11A 179.3(3)
C5A N1A C1A C2A -1.8(4)
C5A C6A C7A C8A -174.9(3)
C5A C6A C11A Mn1A -2.9(3)
C5A C6A C11A C10A 175.4(2)
C6A C7A C8A C9A 0.0(4)
C7A C6A C11A Mn1A -179.5(2)
C7A C6A C11A C10A -1.3(4)
C7A C8A C9A C10A -1.5(5)
C8A C9A C10A C11A 1.7(5)
C9A C10A C11A Mn1A 177.7(2)
C9A C10A C11A C6A -0.3(4)
C11A C6A C7A C8A 1.4(4)
Mn1 N1 C1 C2 178.7(2)
Mn1 N1 C5 C4 -179.11(19)
Mn1 N1 C5 C6 1.4(3)
N1 C1 C2 C3 0.4(4)
N1 C5 C6 C7 175.3(2)
N1 C5 C6 C11 -4.3(3)
C1 N1 C5 C4 0.0(4)
C1 N1 C5 C6 -179.5(2)
C1 C2 C3 C4 0.0(4)
C2 C3 C4 C5 -0.3(4)
C3 C4 C5 N1 0.3(4)
C3 C4 C5 C6 179.7(2)
C4 C5 C6 C7 -4.1(4)
C4 C5 C6 C11 176.3(2)
C5 N1 C1 C2 -0.3(4)
C5 C6 C7 C8 179.7(2)
C5 C6 C11 Mn1 5.0(3)
C5 C6 C11 C10 -178.1(2)
C6 C7 C8 C9 -1.4(4)
C7 C6 C11 Mn1 -174.65(19)
C7 C6 C11 C10 2.2(4)
C7 C8 C9 C10 1.9(4)
C8 C9 C10 C11 -0.4(4)
C9 C10 C11 Mn1 174.6(2)
C9 C10 C11 C6 -1.7(4)
C11 C6 C7 C8 -0.7(4)
